data_7010343
loop_
_publ_author_name
'Connelly, Neil G.'
'Emslie, David J. H.'
'Geiger, William E.'
'Hayward, Owen D.'
'Linehan, Emma B.'
'Orpen, A. Guy'
'Quayle, Michael J.'
'Rieger, Philip H.'

_publ_section_title
;
 Redox-induced \k2--\k3 isomerisation in
 hydrotris(pyrazolyl)boratorhodium complexes: synthesis, structure and
 ESR spectroscopy of stabilised rhodium(II) species
;
_journal_issue 5
_journal_name_full 'Journal of the Chemical Society, Dalton Transactions'
_journal_page_first 670
_journal_paper_doi 10.1039/b008131k
_journal_year 2001
_chemical_formula_sum 'C34 H37 B N6 O4 P Rh'
_chemical_formula_weight 738.39
_chemical_name_systematic
; 
 ? 
;
_space_group_IT_number 2
_symmetry_cell_setting triclinic
_symmetry_space_group_name_Hall '-P 1'
_symmetry_space_group_name_H-M 'P -1'
_atom_sites_solution_hydrogens geom
_atom_sites_solution_primary direct
_atom_sites_solution_secondary difmap
_audit_creation_method SHELXL-97
_cell_angle_alpha 87.865(8)
_cell_angle_beta 87.751(9)
_cell_angle_gamma 78.014(12)
_cell_formula_units_Z 2
_cell_length_a 10.4975(17)
_cell_length_b 12.1867(17)
_cell_length_c 13.7717(15)
_cell_measurement_reflns_used 126
_cell_measurement_temperature 173(2)
_cell_volume 1721.3(4)
_computing_cell_refinement 'SAINT (Siemens, 1995b)'
_computing_data_collection 'SMART (Siemens, 1995b)'
_computing_data_reduction 'SAINT (Siemens, 1995b)'
_computing_molecular_graphics 'SHELXL-97 (Sheldrick, 1997)'
_computing_publication_material 'SHELXL-97 (Sheldrick, 1997)'
_computing_structure_refinement 'SHELXL-97 (Sheldrick, 1997)'
_computing_structure_solution 'SHELXS-97 (Sheldrick, 1990)'
_diffrn_ambient_temperature 173(2)
_diffrn_measured_fraction_theta_full 0.984
_diffrn_measured_fraction_theta_max 0.984
_diffrn_measurement_device_type 'Siemens SMART CCD diffractometer'
_diffrn_measurement_method '\w rotation with narrow frames'
_diffrn_radiation_monochromator graphite
_diffrn_radiation_source 'fine-focus sealed tube'
_diffrn_radiation_type MoK\a
_diffrn_radiation_wavelength 0.71073
_diffrn_reflns_av_R_equivalents 0.0265
_diffrn_reflns_av_sigmaI/netI 0.0459
_diffrn_reflns_limit_h_max 13
_diffrn_reflns_limit_h_min -13
_diffrn_reflns_limit_k_max 15
_diffrn_reflns_limit_k_min -15
_diffrn_reflns_limit_l_max 17
_diffrn_reflns_limit_l_min -17
_diffrn_reflns_number 17504
_diffrn_reflns_theta_full 27.47
_diffrn_reflns_theta_max 27.47
_diffrn_reflns_theta_min 1.48
_exptl_absorpt_coefficient_mu 0.589
_exptl_absorpt_correction_T_max 1.000000
_exptl_absorpt_correction_T_min 0.922509
_exptl_absorpt_correction_type empirical
_exptl_absorpt_process_details 'SADABS, Sheldrick 1996'
_exptl_crystal_colour Orange
_exptl_crystal_density_diffrn 1.425
_exptl_crystal_density_method 'not measured'
_exptl_crystal_description Plate
_exptl_crystal_F_000 760
_exptl_crystal_size_max 0.5
_exptl_crystal_size_mid 0.3
_exptl_crystal_size_min 0.1
_refine_diff_density_max 0.369
_refine_diff_density_min -0.381
_refine_diff_density_rms 0.060
_refine_ls_extinction_method none
_refine_ls_goodness_of_fit_ref 0.950
_refine_ls_hydrogen_treatment mixed
_refine_ls_matrix_type full
_refine_ls_number_parameters 433
_refine_ls_number_reflns 7766
_refine_ls_number_restraints 0
_refine_ls_restrained_S_all 0.950
_refine_ls_R_factor_all 0.0422
_refine_ls_R_factor_gt 0.0288
_refine_ls_shift/su_max 0.225
_refine_ls_shift/su_mean 0.007
_refine_ls_structure_factor_coef Fsqd
_refine_ls_weighting_details 'calc w=1/[\s^2^(Fo^2^)+(0.0333P)^2^+0.0000P] where P=(Fo^2^+2Fc^2^)/3'
_refine_ls_weighting_scheme calc
_refine_ls_wR_factor_gt 0.0634
_refine_ls_wR_factor_ref 0.0673
_reflns_number_gt 6293
_reflns_number_total 7766
_reflns_threshold_expression >2sigma(I)
_cod_data_source_file b008131k.txt
_cod_data_source_block 7
_cod_depositor_comments
;
The following automatic conversions were performed:
'_symmetry_cell_setting' value 'Triclinic' changed to 'triclinic'
according to '/home/saulius/struct/CIF-dictionaries/cif_core.dic'
dictionary named 'cif_core.dic' version 2.4.1 from
2010-06-29.

'_exptl_absorpt_correction_type' value 'Empirical' changed to
'empirical' according to
'/home/saulius/struct/CIF-dictionaries/cif_core.dic' dictionary named
'cif_core.dic' version 2.4.1 from 2010-06-29.

Automatic conversion script
Id: cif_fix_enum 1527 2010-12-29 10:47:43Z saulius 
;
_cod_original_sg_symbol_H-M P-1
_cod_database_code 7010343

loop_
_symmetry_equiv_pos_as_xyz
'x, y, z'
'-x, -y, -z'

loop_
_atom_site_label
_atom_site_type_symbol
_atom_site_fract_x
_atom_site_fract_y
_atom_site_fract_z
_atom_site_U_iso_or_equiv
_atom_site_adp_type
_atom_site_occupancy
_atom_site_symmetry_multiplicity
_atom_site_calc_flag
_atom_site_refinement_flags
_atom_site_disorder_assembly
_atom_site_disorder_group
Rh1 Rh 0.293989(16) 0.304157(14) 0.166978(11) 0.02321(5) Uani 1 1 d . . .
B1 B 0.2532(2) 0.0457(2) 0.15160(17) 0.0263(5) Uani 1 1 d . . .
H1 H 0.2269(18) -0.0323(16) 0.1376(13) 0.017(5) Uiso 1 1 d . . .
N2 N 0.43069(17) 0.10343(14) 0.24402(12) 0.0274(4) Uani 1 1 d . . .
N1 N 0.35486(16) 0.02645(14) 0.23151(11) 0.0244(4) Uani 1 1 d . . .
N3 N 0.30783(16) 0.09224(14) 0.05587(11) 0.0242(4) Uani 1 1 d . . .
N4 N 0.32451(16) 0.20101(14) 0.04508(11) 0.0240(4) Uani 1 1 d . . .
N5 N 0.12629(16) 0.13013(14) 0.18231(11) 0.0241(4) Uani 1 1 d . . .
N6 N 0.11991(16) 0.24510(14) 0.17938(11) 0.0243(4) Uani 1 1 d . . .
P1 P 0.25548(5) 0.41014(4) 0.29321(4) 0.02228(12) Uani 1 1 d . . .
O1 O 0.53989(18) 0.38627(17) 0.13503(13) 0.0556(5) Uani 1 1 d . . .
O2 O 0.37079(13) 0.38418(12) 0.36868(9) 0.0258(3) Uani 1 1 d . . .
O3 O 0.24047(14) 0.54421(12) 0.28142(10) 0.0283(3) Uani 1 1 d . . .
O4 O 0.12772(13) 0.40953(12) 0.36227(10) 0.0268(3) Uani 1 1 d . . .
C1 C 0.3568(2) 0.41908(19) 0.46604(14) 0.0270(5) Uani 1 1 d . . .
C2 C 0.3648(3) 0.3362(2) 0.53745(16) 0.0431(6) Uani 1 1 d . . .
H2A H 0.3734 0.2600 0.5207 0.052 Uiso 1 1 calc R . .
C3 C 0.3603(3) 0.3651(3) 0.63426(18) 0.0557(8) Uani 1 1 d . . .
H3A H 0.3670 0.3084 0.6841 0.067 Uiso 1 1 calc R . .
C4 C 0.3462(2) 0.4757(3) 0.65811(18) 0.0489(7) Uani 1 1 d . . .
H4A H 0.3417 0.4956 0.7244 0.059 Uiso 1 1 calc R . .
C5 C 0.3385(2) 0.5577(2) 0.58553(18) 0.0444(6) Uani 1 1 d . . .
H5A H 0.3292 0.6339 0.6022 0.053 Uiso 1 1 calc R . .
C6 C 0.3442(2) 0.5298(2) 0.48771(16) 0.0331(5) Uani 1 1 d . . .
H6A H 0.3396 0.5860 0.4376 0.040 Uiso 1 1 calc R . .
C7 C 0.1625(2) 0.60802(17) 0.21037(15) 0.0297(5) Uani 1 1 d . . .
C8 C 0.2170(3) 0.6239(2) 0.11956(16) 0.0389(6) Uani 1 1 d . . .
H8A H 0.3058 0.5918 0.1046 0.047 Uiso 1 1 calc R . .
C9 C 0.1388(4) 0.6881(2) 0.05040(19) 0.0574(8) Uani 1 1 d . . .
H9A H 0.1745 0.6993 -0.0128 0.069 Uiso 1 1 calc R . .
C10 C 0.0120(4) 0.7352(2) 0.0716(2) 0.0643(10) Uani 1 1 d . . .
H10A H -0.0405 0.7779 0.0233 0.077 Uiso 1 1 calc R . .
C11 C -0.0402(3) 0.7206(2) 0.1636(3) 0.0584(8) Uani 1 1 d . . .
H11A H -0.1284 0.7544 0.1786 0.070 Uiso 1 1 calc R . .
C12 C 0.0355(2) 0.65680(19) 0.23443(19) 0.0407(6) Uani 1 1 d . . .
H12A H 0.0003 0.6472 0.2980 0.049 Uiso 1 1 calc R . .
C13 C 0.0973(2) 0.31577(18) 0.41232(14) 0.0262(5) Uani 1 1 d . . .
C14 C 0.1730(2) 0.20891(19) 0.40758(15) 0.0310(5) Uani 1 1 d . . .
H14A H 0.2502 0.1945 0.3677 0.037 Uiso 1 1 calc R . .
C15 C 0.1345(2) 0.1234(2) 0.46185(17) 0.0398(6) Uani 1 1 d . . .
H15A H 0.1860 0.0496 0.4593 0.048 Uiso 1 1 calc R . .
C16 C 0.0220(3) 0.1436(2) 0.52006(18) 0.0488(7) Uani 1 1 d . . .
H16A H -0.0037 0.0842 0.5572 0.059 Uiso 1 1 calc R . .
C17 C -0.0524(3) 0.2509(2) 0.52348(19) 0.0510(7) Uani 1 1 d . . .
H17A H -0.1298 0.2652 0.5632 0.061 Uiso 1 1 calc R . .
C18 C -0.0156(2) 0.3383(2) 0.46965(17) 0.0375(6) Uani 1 1 d . . .
H18A H -0.0670 0.4122 0.4721 0.045 Uiso 1 1 calc R . .
C19 C 0.5057(2) 0.06558(18) 0.31929(14) 0.0286(5) Uani 1 1 d . . .
C20 C 0.4787(2) -0.0361(2) 0.35514(16) 0.0360(5) Uani 1 1 d . . .
H20A H 0.5182 -0.0805 0.4083 0.043 Uiso 1 1 calc R . .
C21 C 0.3836(2) -0.05921(19) 0.29821(16) 0.0325(5) Uani 1 1 d . . .
C22 C 0.6025(2) 0.1291(2) 0.35192(18) 0.0419(6) Uani 1 1 d . . .
H22A H 0.5973 0.1978 0.3116 0.063 Uiso 0.50 1 calc PR . .
H22B H 0.6903 0.0825 0.3455 0.063 Uiso 0.50 1 calc PR . .
H22C H 0.5833 0.1488 0.4201 0.063 Uiso 0.50 1 calc PR . .
H22D H 0.6500 0.0883 0.4065 0.063 Uiso 0.50 1 calc PR . .
H22E H 0.5570 0.2036 0.3726 0.063 Uiso 0.50 1 calc PR . .
H22F H 0.6640 0.1373 0.2981 0.063 Uiso 0.50 1 calc PR . .
C23 C 0.3178(3) -0.1573(2) 0.3032(2) 0.0553(8) Uani 1 1 d . . .
H23A H 0.2249 -0.1314 0.3194 0.083 Uiso 1 1 calc R . .
H23B H 0.3576 -0.2115 0.3533 0.083 Uiso 1 1 calc R . .
H23C H 0.3279 -0.1933 0.2401 0.083 Uiso 1 1 calc R . .
C24 C 0.3623(2) 0.21658(19) -0.04758(14) 0.0278(5) Uani 1 1 d . . .
C25 C 0.3711(2) 0.11699(19) -0.09692(14) 0.0297(5) Uani 1 1 d . . .
H25A H 0.3966 0.1045 -0.1632 0.036 Uiso 1 1 calc R . .
C26 C 0.33563(19) 0.04045(18) -0.03036(14) 0.0262(5) Uani 1 1 d . . .
C27 C 0.3867(3) 0.3267(2) -0.08479(16) 0.0445(6) Uani 1 1 d . . .
H27A H 0.3273 0.3873 -0.0511 0.067 Uiso 1 1 calc R . .
H27B H 0.3718 0.3345 -0.1547 0.067 Uiso 1 1 calc R . .
H27C H 0.4770 0.3310 -0.0731 0.067 Uiso 1 1 calc R . .
C28 C 0.3282(2) -0.07913(19) -0.04394(16) 0.0357(5) Uani 1 1 d . . .
H28A H 0.2997 -0.1112 0.0174 0.054 Uiso 0.50 1 calc PR . .
H28B H 0.4144 -0.1219 -0.0639 0.054 Uiso 0.50 1 calc PR . .
H28C H 0.2658 -0.0827 -0.0942 0.054 Uiso 0.50 1 calc PR . .
H28D H 0.3535 -0.0993 -0.1112 0.054 Uiso 0.50 1 calc PR . .
H28E H 0.2388 -0.0887 -0.0299 0.054 Uiso 0.50 1 calc PR . .
H28F H 0.3874 -0.1278 0.0004 0.054 Uiso 0.50 1 calc PR . .
C29 C 0.0042(2) 0.11115(19) 0.19605(15) 0.0286(5) Uani 1 1 d . . .
C34 C 0.4442(2) 0.35625(19) 0.14699(15) 0.0317(5) Uani 1 1 d . . .
C30 C -0.0808(2) 0.21310(19) 0.20138(15) 0.0315(5) Uani 1 1 d . . .
H30A H -0.1726 0.2253 0.2113 0.038 Uiso 1 1 calc R . .
C31 C -0.0064(2) 0.29489(18) 0.18943(14) 0.0268(5) Uani 1 1 d . . .
C32 C -0.0253(2) -0.0038(2) 0.2005(2) 0.0446(6) Uani 1 1 d . . .
H32A H 0.0286 -0.0502 0.2493 0.067 Uiso 1 1 calc R . .
H32B H -0.0061 -0.0377 0.1368 0.067 Uiso 1 1 calc R . .
H32C H -0.1176 0.0013 0.2183 0.067 Uiso 1 1 calc R . .
C33 C -0.0517(2) 0.41916(19) 0.18112(17) 0.0364(5) Uani 1 1 d . . .
H33A H 0.0170 0.4524 0.1492 0.055 Uiso 1 1 calc R . .
H33B H -0.0715 0.4495 0.2462 0.055 Uiso 1 1 calc R . .
H33C H -0.1302 0.4372 0.1426 0.055 Uiso 1 1 calc R . .

loop_
_atom_site_aniso_label
_atom_site_aniso_U_11
_atom_site_aniso_U_22
_atom_site_aniso_U_33
_atom_site_aniso_U_23
_atom_site_aniso_U_13
_atom_site_aniso_U_12
Rh1 0.02622(9) 0.02370(9) 0.02044(8) -0.00396(6) 0.00283(6) -0.00689(6)
B1 0.0291(13) 0.0238(12) 0.0256(12) -0.0032(10) 0.0034(10) -0.0051(10)
N2 0.0318(10) 0.0233(9) 0.0259(9) -0.0016(7) 0.0008(7) -0.0031(8)
N1 0.0280(9) 0.0207(9) 0.0231(8) 0.0005(7) 0.0040(7) -0.0029(7)
N3 0.0290(9) 0.0228(9) 0.0201(8) -0.0041(7) 0.0017(7) -0.0037(7)
N4 0.0276(9) 0.0238(9) 0.0207(8) -0.0013(7) 0.0023(7) -0.0058(7)
N5 0.0260(9) 0.0226(9) 0.0240(9) -0.0014(7) 0.0010(7) -0.0058(7)
N6 0.0281(9) 0.0215(9) 0.0236(8) -0.0036(7) 0.0018(7) -0.0056(7)
P1 0.0252(3) 0.0209(3) 0.0203(3) -0.0013(2) -0.0003(2) -0.0035(2)
O1 0.0456(11) 0.0724(14) 0.0577(12) -0.0173(10) 0.0142(9) -0.0330(10)
O2 0.0268(8) 0.0283(8) 0.0207(7) -0.0044(6) -0.0006(6) -0.0012(6)
O3 0.0385(9) 0.0219(8) 0.0252(7) 0.0004(6) -0.0079(6) -0.0068(7)
O4 0.0264(8) 0.0251(8) 0.0271(7) -0.0023(6) 0.0037(6) -0.0018(6)
C1 0.0233(11) 0.0360(12) 0.0215(10) -0.0049(9) -0.0014(8) -0.0047(9)
C2 0.0578(17) 0.0442(15) 0.0286(12) 0.0005(11) -0.0087(11) -0.0128(13)
C3 0.072(2) 0.074(2) 0.0255(13) 0.0081(13) -0.0073(12) -0.0270(17)
C4 0.0417(15) 0.080(2) 0.0264(12) -0.0134(14) 0.0002(11) -0.0139(14)
C5 0.0332(13) 0.0519(17) 0.0480(15) -0.0251(13) -0.0020(11) -0.0044(12)
C6 0.0280(12) 0.0365(13) 0.0342(12) -0.0077(10) -0.0024(9) -0.0035(10)
C7 0.0414(13) 0.0177(10) 0.0311(11) 0.0001(9) -0.0106(10) -0.0072(9)
C8 0.0561(16) 0.0312(13) 0.0318(12) 0.0025(10) -0.0066(11) -0.0138(12)
C9 0.105(3) 0.0340(15) 0.0364(14) 0.0076(12) -0.0213(15) -0.0195(17)
C10 0.102(3) 0.0256(14) 0.066(2) 0.0063(14) -0.0504(19) -0.0083(16)
C11 0.0526(18) 0.0293(14) 0.092(2) -0.0067(15) -0.0303(17) 0.0007(13)
C12 0.0428(15) 0.0266(12) 0.0515(15) -0.0052(11) -0.0067(11) -0.0026(11)
C13 0.0279(11) 0.0307(12) 0.0211(10) -0.0022(9) 0.0008(8) -0.0088(9)
C14 0.0331(12) 0.0327(12) 0.0260(11) -0.0042(9) 0.0068(9) -0.0048(10)
C15 0.0511(16) 0.0300(13) 0.0371(13) -0.0031(10) 0.0093(11) -0.0069(11)
C16 0.0633(18) 0.0414(15) 0.0446(15) -0.0005(12) 0.0193(13) -0.0214(14)
C17 0.0484(16) 0.0500(17) 0.0543(16) -0.0076(13) 0.0281(13) -0.0140(13)
C18 0.0330(13) 0.0365(13) 0.0419(13) -0.0077(11) 0.0127(10) -0.0064(11)
C19 0.0282(11) 0.0305(12) 0.0238(10) -0.0013(9) 0.0025(9) 0.0013(9)
C20 0.0341(13) 0.0401(14) 0.0295(12) 0.0115(10) -0.0011(10) 0.0002(11)
C21 0.0331(12) 0.0291(12) 0.0317(12) 0.0065(10) 0.0071(9) -0.0007(10)
C22 0.0395(14) 0.0455(15) 0.0398(13) -0.0038(12) -0.0058(11) -0.0052(12)
C23 0.0545(18) 0.0435(16) 0.0684(19) 0.0282(14) -0.0056(14) -0.0154(14)
C24 0.0269(11) 0.0339(12) 0.0212(10) 0.0007(9) 0.0005(8) -0.0035(9)
C25 0.0286(12) 0.0397(13) 0.0179(10) -0.0056(9) 0.0022(8) -0.0005(10)
C26 0.0223(10) 0.0306(12) 0.0237(10) -0.0073(9) -0.0026(8) 0.0006(9)
C27 0.0618(18) 0.0460(16) 0.0273(12) 0.0015(11) 0.0076(11) -0.0169(13)
C28 0.0385(13) 0.0333(13) 0.0335(12) -0.0106(10) -0.0001(10) -0.0019(11)
C29 0.0286(12) 0.0322(12) 0.0264(11) 0.0027(9) -0.0010(9) -0.0101(10)
C34 0.0402(14) 0.0296(12) 0.0259(11) -0.0055(9) 0.0057(9) -0.0088(10)
C30 0.0234(11) 0.0379(13) 0.0329(12) -0.0023(10) 0.0013(9) -0.0060(10)
C31 0.0254(11) 0.0302(12) 0.0238(10) -0.0044(9) -0.0011(8) -0.0032(9)
C32 0.0363(14) 0.0355(14) 0.0640(17) 0.0084(13) -0.0010(12) -0.0139(11)
C33 0.0310(13) 0.0300(12) 0.0461(14) -0.0066(11) -0.0044(10) 0.0002(10)

loop_
_atom_type_symbol
_atom_type_description
_atom_type_scat_dispersion_real
_atom_type_scat_dispersion_imag
_atom_type_scat_source
C C 0.0033 0.0016 'International Tables Vol C Tables 4.2.6.8 and 6.1.1.4'
H H 0.0000 0.0000 'International Tables Vol C Tables 4.2.6.8 and 6.1.1.4'
B B 0.0013 0.0007 'International Tables Vol C Tables 4.2.6.8 and 6.1.1.4'
N N 0.0061 0.0033 'International Tables Vol C Tables 4.2.6.8 and 6.1.1.4'
O O 0.0106 0.0060 'International Tables Vol C Tables 4.2.6.8 and 6.1.1.4'
P P 0.1023 0.0942 'International Tables Vol C Tables 4.2.6.8 and 6.1.1.4'
Rh Rh -1.1178 0.9187 'International Tables Vol C Tables 4.2.6.8 and 6.1.1.4'

loop_
_geom_angle_atom_site_label_1
_geom_angle_atom_site_label_2
_geom_angle_atom_site_label_3
_geom_angle
_geom_angle_site_symmetry_1
_geom_angle_site_symmetry_3
_geom_angle_publ_flag
C34 Rh1 N6 175.99(8) . . ?
C34 Rh1 N4 94.98(8) . . ?
N6 Rh1 N4 81.93(6) . . ?
C34 Rh1 P1 86.92(7) . . ?
N6 Rh1 P1 96.15(5) . . ?
N4 Rh1 P1 178.03(5) . . ?
C34 Rh1 N2 91.07(8) . . ?
N6 Rh1 N2 90.76(6) . . ?
N4 Rh1 N2 77.73(6) . . ?
P1 Rh1 N2 102.77(4) . . ?
C34 Rh1 B1 127.97(8) . . ?
N6 Rh1 B1 51.64(6) . . ?
N4 Rh1 B1 51.46(6) . . ?
P1 Rh1 B1 127.51(4) . . ?
N2 Rh1 B1 48.49(6) . . ?
N1 B1 N3 111.30(18) . . ?
N1 B1 N5 112.15(16) . . ?
N3 B1 N5 107.70(17) . . ?
N1 B1 Rh1 81.08(12) . . ?
N3 B1 Rh1 66.73(11) . . ?
N5 B1 Rh1 66.57(11) . . ?
C19 N2 N1 106.53(17) . . ?
C19 N2 Rh1 139.30(14) . . ?
N1 N2 Rh1 105.79(11) . . ?
C21 N1 N2 110.09(17) . . ?
C21 N1 B1 129.53(19) . . ?
N2 N1 B1 120.37(16) . . ?
C26 N3 N4 109.28(16) . . ?
C26 N3 B1 128.00(18) . . ?
N4 N3 B1 122.50(15) . . ?
C24 N4 N3 107.42(16) . . ?
C24 N4 Rh1 133.51(15) . . ?
N3 N4 Rh1 119.04(11) . . ?
C29 N5 N6 108.75(16) . . ?
C29 N5 B1 128.41(18) . . ?
N6 N5 B1 121.60(16) . . ?
C31 N6 N5 107.07(16) . . ?
C31 N6 Rh1 134.08(14) . . ?
N5 N6 Rh1 118.79(12) . . ?
O2 P1 O3 99.02(8) . . ?
O2 P1 O4 102.68(7) . . ?
O3 P1 O4 97.72(8) . . ?
O2 P1 Rh1 112.88(5) . . ?
O3 P1 Rh1 120.88(6) . . ?
O4 P1 Rh1 120.12(6) . . ?
C1 O2 P1 123.70(12) . . ?
C7 O3 P1 122.08(12) . . ?
C13 O4 P1 125.83(13) . . ?
C6 C1 C2 121.8(2) . . ?
C6 C1 O2 121.2(2) . . ?
C2 C1 O2 116.86(19) . . ?
C1 C2 C3 119.3(2) . . ?
C4 C3 C2 120.1(3) . . ?
C3 C4 C5 119.8(2) . . ?
C4 C5 C6 120.7(2) . . ?
C1 C6 C5 118.2(2) . . ?
C12 C7 C8 121.8(2) . . ?
C12 C7 O3 119.2(2) . . ?
C8 C7 O3 119.0(2) . . ?
C7 C8 C9 118.3(3) . . ?
C10 C9 C8 121.1(3) . . ?
C9 C10 C11 119.8(3) . . ?
C10 C11 C12 120.4(3) . . ?
C7 C12 C11 118.5(3) . . ?
C14 C13 C18 121.5(2) . . ?
C14 C13 O4 123.94(18) . . ?
C18 C13 O4 114.55(19) . . ?
C15 C14 C13 118.7(2) . . ?
C14 C15 C16 121.0(2) . . ?
C17 C16 C15 119.3(2) . . ?
C16 C17 C18 120.8(2) . . ?
C13 C18 C17 118.7(2) . . ?
N2 C19 C20 109.8(2) . . ?
N2 C19 C22 120.6(2) . . ?
C20 C19 C22 129.5(2) . . ?
C21 C20 C19 106.3(2) . . ?
N1 C21 C20 107.2(2) . . ?
N1 C21 C23 123.1(2) . . ?
C20 C21 C23 129.7(2) . . ?
N4 C24 C25 109.18(19) . . ?
N4 C24 C27 121.55(19) . . ?
C25 C24 C27 129.27(19) . . ?
C26 C25 C24 106.45(18) . . ?
N3 C26 C25 107.67(19) . . ?
N3 C26 C28 123.19(19) . . ?
C25 C26 C28 129.14(19) . . ?
N5 C29 C30 108.17(19) . . ?
N5 C29 C32 123.1(2) . . ?
C30 C29 C32 128.7(2) . . ?
O1 C34 Rh1 178.3(2) . . ?
C29 C30 C31 106.75(19) . . ?
N6 C31 C30 109.24(19) . . ?
N6 C31 C33 122.11(19) . . ?
C30 C31 C33 128.5(2) . . ?

loop_
_geom_bond_atom_site_label_1
_geom_bond_atom_site_label_2
_geom_bond_distance
_geom_bond_site_symmetry_2
_geom_bond_publ_flag
Rh1 C34 1.826(2) . ?
Rh1 N6 2.0974(17) . ?
Rh1 N4 2.1092(16) . ?
Rh1 P1 2.1792(6) . ?
Rh1 N2 2.7635(18) . ?
Rh1 B1 3.281(3) . ?
B1 N1 1.541(3) . ?
B1 N3 1.552(3) . ?
B1 N5 1.559(3) . ?
N2 C19 1.336(3) . ?
N2 N1 1.370(2) . ?
N1 C21 1.358(3) . ?
N3 C26 1.359(2) . ?
N3 N4 1.375(2) . ?
N4 C24 1.340(2) . ?
N5 C29 1.354(3) . ?
N5 N6 1.388(2) . ?
N6 C31 1.343(3) . ?
P1 O2 1.6002(15) . ?
P1 O3 1.6113(15) . ?
P1 O4 1.6146(14) . ?
O1 C34 1.143(3) . ?
O2 C1 1.415(2) . ?
O3 C7 1.405(2) . ?
O4 C13 1.400(2) . ?
C1 C6 1.371(3) . ?
C1 C2 1.375(3) . ?
C2 C3 1.388(3) . ?
C3 C4 1.376(4) . ?
C4 C5 1.379(4) . ?
C5 C6 1.398(3) . ?
C7 C12 1.375(3) . ?
C7 C8 1.379(3) . ?
C8 C9 1.390(4) . ?
C9 C10 1.361(4) . ?
C10 C11 1.380(4) . ?
C11 C12 1.391(4) . ?
C13 C14 1.380(3) . ?
C13 C18 1.382(3) . ?
C14 C15 1.378(3) . ?
C15 C16 1.385(3) . ?
C16 C17 1.378(4) . ?
C17 C18 1.386(3) . ?
C19 C20 1.396(3) . ?
C19 C22 1.491(3) . ?
C20 C21 1.373(3) . ?
C21 C23 1.498(3) . ?
C24 C25 1.397(3) . ?
C24 C27 1.487(3) . ?
C25 C26 1.380(3) . ?
C26 C28 1.494(3) . ?
C29 C30 1.373(3) . ?
C29 C32 1.494(3) . ?
C30 C31 1.390(3) . ?
C31 C33 1.492(3) . ?

loop_
_geom_torsion_atom_site_label_1
_geom_torsion_atom_site_label_2
_geom_torsion_atom_site_label_3
_geom_torsion_atom_site_label_4
_geom_torsion
_geom_torsion_site_symmetry_1
_geom_torsion_site_symmetry_2
_geom_torsion_site_symmetry_3
_geom_torsion_site_symmetry_4
_geom_torsion_publ_flag
Rh1 B1 N1 N2 -19.05(15) . . . . ?
